data_2310730
loop_
_publ_author_name
'Bando, Y.'

_publ_section_title
;
 Combination of Convergent-Beam Electron Diffraction and 1 MeV Structure
 Imaging in a Structure Determination of Na2 Ti9 O19
;
_journal_name_full 'Acta Crystallographica A (24,1968-38,1982)'
_journal_page_first 211
_journal_page_last 214
_journal_volume 38
_journal_year 1982
_chemical_formula_sum 'Na2 O19 Ti9'
_chemical_name_systematic 'Na2 Ti9 O19'
_space_group_IT_number 12
_symmetry_space_group_name_Hall '-C 2y'
_symmetry_space_group_name_H-M 'C 1 2/m 1'
_cell_angle_alpha 90
_cell_angle_beta 105
_cell_angle_gamma 90
_cell_formula_units_Z 2
_cell_length_a 12.2
_cell_length_b 3.78
_cell_length_c 15.6
_cell_volume 694.896
_citation_journal_id_ASTM ACACBN
_cod_data_source_file Bando_ACACBN_1982_293.cif
_cod_data_source_block Na2O19Ti9
_cod_original_cell_volume 694.8963
_cod_database_code 2310730

loop_
_symmetry_equiv_pos_as_xyz
x,y,z
-x,y,-z
-x,-y,-z
x,-y,z
x+1/2,y+1/2,z
-x+1/2,y+1/2,-z
-x+1/2,-y+1/2,-z
x+1/2,-y+1/2,z

loop_
_atom_site_label
_atom_site_type_symbol
_atom_site_fract_x
_atom_site_fract_y
_atom_site_fract_z
_atom_site_occupancy
_atom_site_U_iso_or_equiv
Ti3 Ti+4 0.1 0 0.3 1 0.0
Ti5 Ti+4 0.9 0 0.1 1 0.0
O9 O-2 0.75 0 0.15 1 0.0
O4 O-2 0.25 0 0.25 1 0.0
Na2 Na+1 0.25 0 0.5 0.5 0.0
O8 O-2 0.6 0 0.25 1 0.0
O10 O-2 0.05 0 0.15 1 0.0
O7 O-2 0.85 0 0.4 1 0.0
Ti4 Ti+4 0.75 0 0.3 1 0.0
Na1 Na+1 0 0 0 1 0.0
Ti1 Ti+4 0 0 0.5 1 0.0
O5 O-2 0.1 0 0.4 1 0.0
O1 O-2 0 0.5 0.5 1 0.0
O2 O-2 0.15 0 0 1 0.0
O3 O-2 0.35 0 0.15 1 0.0
O6 O-2 0.9 0 0.25 1 0.0
Ti2 Ti+4 0.2 0 0.1 1 0.0
